data_7106381
loop_
_publ_author_name
'Liang-Liang Wang'
'Lin Peng'
'Jian-Fei Bai'
'Li-Na Jia'
'Xi-Ya Luo'
'Qing-Chuan Yang'
'Qing-Chun Huang'
'Xiaoying Xu'
'Li-xin Wang'

_publ_section_title
;
 A highly organocatalytic stereoselective double Michael reaction:
 efficient construction of optically enriched spirocyclic oxindoles
;
_journal_name_full Chem.Commun.
_journal_page_first 5593
_journal_paper_doi 10.1039/c1cc11223f
_journal_volume 47
_journal_year 2011
_chemical_absolute_configuration ad
_chemical_formula_sum 'C28 H23 Cl2 N O4'
_chemical_formula_weight 508.37
_chemical_name_systematic
;
?
;
_space_group_IT_number 19
_symmetry_cell_setting orthorhombic
_symmetry_space_group_name_Hall 'P 2ac 2ab'
_symmetry_space_group_name_H-M 'P 21 21 21'
_atom_sites_solution_hydrogens geom
_atom_sites_solution_primary direct
_atom_sites_solution_secondary difmap
_audit_creation_method SHELXL-97
_cell_angle_alpha 90.00
_cell_angle_beta 90.00
_cell_angle_gamma 90.00
_cell_formula_units_Z 4
_cell_length_a 9.3609(17)
_cell_length_b 11.697(2)
_cell_length_c 22.151(4)
_cell_measurement_reflns_used 9072
_cell_measurement_temperature 153(2)
_cell_measurement_theta_max 29.13
_cell_measurement_theta_min 2.36
_cell_volume 2425.4(7)
_computing_cell_refinement 'CrystalClear (Rigaku Inc., 2008)'
_computing_data_collection 'CrystalClear (Rigaku Inc., 2008)'
_computing_data_reduction 'CrystalClear (Rigaku Inc., 2008)'
_computing_structure_refinement 'SHELXL-97 (Sheldrick, 1997)'
_computing_structure_solution 'SHELXS-97 (Sheldrick, 1990)'
_diffrn_ambient_temperature 153(2)
_diffrn_detector_area_resol_mean 28.5714
_diffrn_measured_fraction_theta_full 0.994
_diffrn_measured_fraction_theta_max 0.994
_diffrn_measurement_device_type AFC10/Saturn724+
_diffrn_measurement_method 'phi and omega scans'
_diffrn_radiation_monochromator graphite
_diffrn_radiation_source 'Rotating Anode'
_diffrn_radiation_type MoK\a
_diffrn_radiation_wavelength 0.71073
_diffrn_reflns_av_R_equivalents 0.0358
_diffrn_reflns_av_sigmaI/netI 0.0434
_diffrn_reflns_limit_h_max 12
_diffrn_reflns_limit_h_min -12
_diffrn_reflns_limit_k_max 13
_diffrn_reflns_limit_k_min -16
_diffrn_reflns_limit_l_max 30
_diffrn_reflns_limit_l_min -29
_diffrn_reflns_number 21316
_diffrn_reflns_theta_full 29.13
_diffrn_reflns_theta_max 29.13
_diffrn_reflns_theta_min 2.93
_diffrn_standards_decay_% 0
_diffrn_standards_interval_count 0
_diffrn_standards_interval_time 0
_diffrn_standards_number 0
_exptl_absorpt_coefficient_mu 0.304
_exptl_absorpt_correction_T_max 0.9165
_exptl_absorpt_correction_T_min 0.8759
_exptl_absorpt_correction_type multi-scan
_exptl_crystal_colour Colorless
_exptl_crystal_density_diffrn 1.392
_exptl_crystal_density_method 'not measured'
_exptl_crystal_description Block
_exptl_crystal_F_000 1056
_exptl_crystal_size_max 0.45
_exptl_crystal_size_mid 0.35
_exptl_crystal_size_min 0.29
_refine_diff_density_max 0.200
_refine_diff_density_min -0.211
_refine_diff_density_rms 0.040
_refine_ls_abs_structure_details 'Flack H D (1983), Acta Cryst. A39, 876-881'
_refine_ls_abs_structure_Flack 0.01(4)
_refine_ls_extinction_method none
_refine_ls_goodness_of_fit_ref 1.002
_refine_ls_hydrogen_treatment constr
_refine_ls_matrix_type full
_refine_ls_number_parameters 317
_refine_ls_number_reflns 6433
_refine_ls_number_restraints 0
_refine_ls_restrained_S_all 1.002
_refine_ls_R_factor_all 0.0425
_refine_ls_R_factor_gt 0.0349
_refine_ls_shift/su_max 0.001
_refine_ls_shift/su_mean 0.000
_refine_ls_structure_factor_coef Fsqd
_refine_ls_weighting_details 'calc w=1/[\s^2^(Fo^2^)+(0.0369P)^2^+0.0000P] where P=(Fo^2^+2Fc^2^)/3'
_refine_ls_weighting_scheme calc
_refine_ls_wR_factor_gt 0.0706
_refine_ls_wR_factor_ref 0.0738
_reflns_number_gt 5607
_reflns_number_total 6433
_reflns_threshold_expression >2sigma(I)
_cod_data_source_file c1cc11223f.txt
_cod_data_source_block y2873
_cod_depositor_comments
;
The following automatic conversions were performed:

'_exptl_absorpt_correction_type' value 'multi-scans' was replaced
with the value 'multi-scan' as specified in the replacement file
'src/cod-tools/trunk/data/replacement-values/replacement_values.lst'.

Automatic conversion script
Id: cif_fix_values 5376 2017-05-30 11:51:03Z andrius 
;
_cod_original_cell_volume 2425.4(8)
_cod_original_sg_symbol_H-M P2(1)2(1)2(1)
_cod_database_code 7106381

loop_
_symmetry_equiv_pos_as_xyz
'x, y, z'
'-x+1/2, -y, z+1/2'
'-x, y+1/2, -z+1/2'
'x+1/2, -y+1/2, -z'

loop_
_atom_site_label
_atom_site_type_symbol
_atom_site_fract_x
_atom_site_fract_y
_atom_site_fract_z
_atom_site_U_iso_or_equiv
_atom_site_adp_type
_atom_site_occupancy
_atom_site_symmetry_multiplicity
_atom_site_calc_flag
_atom_site_refinement_flags
_atom_site_disorder_assembly
_atom_site_disorder_group
Cl1 Cl 0.74387(4) 0.77022(3) 0.626427(17) 0.02780(9) Uani 1 1 d . . .
Cl2 Cl 0.91831(5) 0.27693(4) 0.76631(2) 0.04160(12) Uani 1 1 d . . .
O1 O 0.34472(13) 0.57742(12) 0.79086(6) 0.0445(3) Uani 1 1 d . . .
O2 O 0.44040(12) 0.31075(9) 0.63969(5) 0.0307(3) Uani 1 1 d . . .
O3 O 0.52719(13) 0.13195(9) 0.57655(5) 0.0294(3) Uani 1 1 d . . .
O4 O 0.76097(15) 0.12261(10) 0.55588(6) 0.0438(3) Uani 1 1 d . . .
N1 N 0.66938(13) 0.28112(11) 0.60157(6) 0.0221(3) Uani 1 1 d . . .
C1 C 0.63776(17) 0.69258(12) 0.57589(7) 0.0223(3) Uani 1 1 d . . .
C2 C 0.63251(17) 0.73309(15) 0.51682(7) 0.0276(3) Uani 1 1 d . . .
H2 H 0.6856 0.7990 0.5056 0.033 Uiso 1 1 calc R . .
C3 C 0.54973(19) 0.67693(16) 0.47468(8) 0.0322(4) Uani 1 1 d . . .
H3 H 0.5455 0.7038 0.4343 0.039 Uiso 1 1 calc R . .
C4 C 0.47275(19) 0.58089(15) 0.49177(8) 0.0317(4) Uani 1 1 d . . .
H4 H 0.4163 0.5413 0.4629 0.038 Uiso 1 1 calc R . .
C5 C 0.47813(18) 0.54265(14) 0.55084(8) 0.0274(4) Uani 1 1 d . . .
H5 H 0.4231 0.4777 0.5618 0.033 Uiso 1 1 calc R . .
C6 C 0.56175(16) 0.59623(13) 0.59501(7) 0.0218(3) Uani 1 1 d . . .
C7 C 0.56263(16) 0.55528(13) 0.65998(7) 0.0209(3) Uani 1 1 d . . .
H7 H 0.6207 0.6122 0.6831 0.025 Uiso 1 1 calc R . .
C8 C 0.63678(16) 0.43756(12) 0.66933(7) 0.0203(3) Uani 1 1 d . . .
C9 C 0.63467(16) 0.40205(13) 0.73812(7) 0.0226(3) Uani 1 1 d . . .
H9 H 0.6609 0.3192 0.7398 0.027 Uiso 1 1 calc R . .
C10 C 0.48403(17) 0.41245(14) 0.76570(8) 0.0287(4) Uani 1 1 d . . .
H10A H 0.4250 0.3483 0.7506 0.034 Uiso 1 1 calc R . .
H10B H 0.4919 0.4041 0.8101 0.034 Uiso 1 1 calc R . .
C11 C 0.40745(16) 0.52308(15) 0.75216(8) 0.0295(4) Uani 1 1 d . . .
C12 C 0.41117(16) 0.55938(14) 0.68736(7) 0.0261(3) Uani 1 1 d . . .
H12A H 0.3738 0.6383 0.6841 0.031 Uiso 1 1 calc R . .
H12B H 0.3475 0.5089 0.6636 0.031 Uiso 1 1 calc R . .
C13 C 0.74681(17) 0.46578(12) 0.77455(6) 0.0219(3) Uani 1 1 d . . .
C14 C 0.72478(17) 0.57719(13) 0.79546(7) 0.0252(3) Uani 1 1 d . . .
H14 H 0.6346 0.6124 0.7890 0.030 Uiso 1 1 calc R . .
C15 C 0.83008(19) 0.63773(14) 0.82526(8) 0.0297(4) Uani 1 1 d . . .
H15 H 0.8124 0.7137 0.8384 0.036 Uiso 1 1 calc R . .
C16 C 0.96108(19) 0.58744(15) 0.83591(8) 0.0316(4) Uani 1 1 d . . .
H16 H 1.0341 0.6292 0.8559 0.038 Uiso 1 1 calc R . .
C17 C 0.98567(18) 0.47716(15) 0.81754(8) 0.0304(4) Uani 1 1 d . . .
H17 H 1.0754 0.4421 0.8251 0.037 Uiso 1 1 calc R . .
C18 C 0.87905(18) 0.41730(13) 0.78800(7) 0.0259(3) Uani 1 1 d . . .
C19 C 0.56423(16) 0.33817(13) 0.63587(7) 0.0221(3) Uani 1 1 d . . .
C20 C 0.80239(16) 0.34170(13) 0.60523(7) 0.0217(3) Uani 1 1 d . . .
C21 C 0.93038(18) 0.31965(15) 0.57629(7) 0.0285(4) Uani 1 1 d . . .
H21 H 0.9405 0.2566 0.5496 0.034 Uiso 1 1 calc R . .
C22 C 1.04359(17) 0.39335(16) 0.58787(8) 0.0319(4) Uani 1 1 d . . .
H22 H 1.1336 0.3787 0.5696 0.038 Uiso 1 1 calc R . .
C23 C 1.02898(17) 0.48718(15) 0.62509(8) 0.0296(4) Uani 1 1 d . . .
H23 H 1.1078 0.5369 0.6315 0.036 Uiso 1 1 calc R . .
C24 C 0.89869(16) 0.50907(14) 0.65329(7) 0.0249(3) Uani 1 1 d . . .
H24 H 0.8876 0.5738 0.6787 0.030 Uiso 1 1 calc R . .
C25 C 0.78581(15) 0.43491(12) 0.64359(6) 0.0201(3) Uani 1 1 d . . .
C26 C 0.65872(19) 0.17143(14) 0.57573(7) 0.0259(3) Uani 1 1 d . . .
C27 C 0.5149(2) 0.01217(14) 0.55773(8) 0.0346(4) Uani 1 1 d . . .
H27A H 0.5585 -0.0383 0.5885 0.041 Uiso 1 1 calc R . .
H27B H 0.5657 0.0004 0.5190 0.041 Uiso 1 1 calc R . .
C28 C 0.3610(2) -0.01611(17) 0.55048(9) 0.0478(5) Uani 1 1 d . . .
H28A H 0.3128 -0.0096 0.5896 0.072 Uiso 1 1 calc R . .
H28B H 0.3515 -0.0945 0.5353 0.072 Uiso 1 1 calc R . .
H28C H 0.3173 0.0371 0.5217 0.072 Uiso 1 1 calc R . .

loop_
_atom_site_aniso_label
_atom_site_aniso_U_11
_atom_site_aniso_U_22
_atom_site_aniso_U_33
_atom_site_aniso_U_23
_atom_site_aniso_U_13
_atom_site_aniso_U_12
Cl1 0.02897(19) 0.02615(19) 0.02827(18) -0.00463(16) -0.00207(17) -0.00825(17)
Cl2 0.0435(3) 0.0277(2) 0.0536(3) -0.0065(2) -0.0137(2) 0.0138(2)
O1 0.0301(7) 0.0649(9) 0.0386(7) -0.0129(7) 0.0059(6) 0.0103(7)
O2 0.0189(6) 0.0278(6) 0.0454(7) -0.0082(5) -0.0001(5) -0.0051(5)
O3 0.0351(7) 0.0219(6) 0.0314(6) -0.0059(5) -0.0055(5) -0.0019(5)
O4 0.0374(8) 0.0364(7) 0.0577(8) -0.0193(6) 0.0004(7) 0.0086(6)
N1 0.0200(6) 0.0210(7) 0.0254(6) -0.0022(5) -0.0019(5) 0.0014(5)
C1 0.0201(7) 0.0211(8) 0.0257(7) -0.0054(6) -0.0022(6) 0.0026(6)
C2 0.0281(8) 0.0260(9) 0.0288(8) -0.0002(7) -0.0012(7) 0.0003(7)
C3 0.0327(10) 0.0378(10) 0.0262(8) 0.0014(7) -0.0062(7) 0.0032(8)
C4 0.0314(9) 0.0325(10) 0.0313(9) -0.0071(7) -0.0121(7) 0.0017(8)
C5 0.0243(8) 0.0263(9) 0.0317(9) -0.0017(7) -0.0060(7) -0.0008(7)
C6 0.0177(7) 0.0216(8) 0.0261(8) -0.0030(6) -0.0032(6) 0.0022(6)
C7 0.0167(7) 0.0219(8) 0.0243(7) -0.0035(6) -0.0029(6) -0.0012(6)
C8 0.0159(7) 0.0199(8) 0.0250(7) -0.0021(6) -0.0011(6) -0.0021(6)
C9 0.0227(8) 0.0202(8) 0.0249(7) 0.0003(6) 0.0009(6) -0.0027(6)
C10 0.0244(8) 0.0332(9) 0.0284(8) -0.0011(7) 0.0051(7) -0.0072(7)
C11 0.0164(7) 0.0387(10) 0.0335(9) -0.0073(7) 0.0032(7) -0.0036(7)
C12 0.0167(7) 0.0275(9) 0.0343(9) -0.0042(7) 0.0001(7) 0.0034(6)
C13 0.0221(7) 0.0227(8) 0.0208(7) 0.0004(6) 0.0003(6) -0.0014(7)
C14 0.0224(8) 0.0272(9) 0.0261(8) 0.0009(6) -0.0012(6) 0.0011(6)
C15 0.0326(9) 0.0245(9) 0.0319(9) -0.0039(7) -0.0032(7) -0.0018(7)
C16 0.0298(9) 0.0320(10) 0.0331(9) -0.0017(7) -0.0106(7) -0.0065(7)
C17 0.0248(9) 0.0330(10) 0.0335(9) 0.0053(7) -0.0078(7) 0.0021(7)
C18 0.0297(9) 0.0225(8) 0.0256(8) 0.0013(6) -0.0023(7) 0.0024(7)
C19 0.0207(7) 0.0205(8) 0.0250(8) 0.0009(6) -0.0004(6) -0.0005(6)
C20 0.0191(7) 0.0248(8) 0.0211(7) 0.0036(6) -0.0013(6) 0.0028(6)
C21 0.0277(9) 0.0316(9) 0.0262(8) 0.0019(7) 0.0041(7) 0.0085(7)
C22 0.0182(8) 0.0434(11) 0.0343(9) 0.0096(8) 0.0068(7) 0.0056(7)
C23 0.0151(7) 0.0370(10) 0.0367(9) 0.0088(8) -0.0021(7) -0.0010(7)
C24 0.0182(8) 0.0280(9) 0.0286(8) 0.0030(7) -0.0040(6) 0.0007(6)
C25 0.0155(7) 0.0231(8) 0.0217(7) 0.0037(6) -0.0018(5) 0.0009(6)
C26 0.0304(9) 0.0226(8) 0.0248(8) -0.0013(6) -0.0075(7) 0.0030(7)
C27 0.0568(13) 0.0166(8) 0.0304(9) -0.0057(7) -0.0024(8) -0.0054(8)
C28 0.0621(14) 0.0413(12) 0.0400(11) -0.0124(9) 0.0037(10) -0.0214(11)

loop_
_atom_type_symbol
_atom_type_description
_atom_type_scat_dispersion_real
_atom_type_scat_dispersion_imag
_atom_type_scat_source
C C 0.0033 0.0016 'International Tables Vol C Tables 4.2.6.8 and 6.1.1.4'
H H 0.0000 0.0000 'International Tables Vol C Tables 4.2.6.8 and 6.1.1.4'
N N 0.0061 0.0033 'International Tables Vol C Tables 4.2.6.8 and 6.1.1.4'
O O 0.0106 0.0060 'International Tables Vol C Tables 4.2.6.8 and 6.1.1.4'
Cl Cl 0.1484 0.1585 'International Tables Vol C Tables 4.2.6.8 and 6.1.1.4'

loop_
_geom_angle_atom_site_label_1
_geom_angle_atom_site_label_2
_geom_angle_atom_site_label_3
_geom_angle
_geom_angle_site_symmetry_1
_geom_angle_site_symmetry_3
_geom_angle_publ_flag
C26 O3 C27 113.90(14) . . ?
C26 N1 C19 126.88(14) . . ?
C26 N1 C20 122.29(13) . . ?
C19 N1 C20 109.96(12) . . ?
C2 C1 C6 122.74(14) . . ?
C2 C1 Cl1 116.39(12) . . ?
C6 C1 Cl1 120.86(12) . . ?
C3 C2 C1 119.58(16) . . ?
C3 C2 H2 120.2 . . ?
C1 C2 H2 120.2 . . ?
C2 C3 C4 119.51(16) . . ?
C2 C3 H3 120.2 . . ?
C4 C3 H3 120.2 . . ?
C5 C4 C3 120.06(16) . . ?
C5 C4 H4 120.0 . . ?
C3 C4 H4 120.0 . . ?
C4 C5 C6 122.42(16) . . ?
C4 C5 H5 118.8 . . ?
C6 C5 H5 118.8 . . ?
C1 C6 C5 115.67(14) . . ?
C1 C6 C7 122.62(14) . . ?
C5 C6 C7 121.63(14) . . ?
C6 C7 C12 110.99(13) . . ?
C6 C7 C8 114.10(12) . . ?
C12 C7 C8 112.65(13) . . ?
C6 C7 H7 106.1 . . ?
C12 C7 H7 106.1 . . ?
C8 C7 H7 106.1 . . ?
C25 C8 C19 102.18(12) . . ?
C25 C8 C7 112.38(12) . . ?
C19 C8 C7 114.08(12) . . ?
C25 C8 C9 111.78(12) . . ?
C19 C8 C9 105.12(12) . . ?
C7 C8 C9 110.83(12) . . ?
C13 C9 C10 112.50(13) . . ?
C13 C9 C8 112.00(12) . . ?
C10 C9 C8 111.90(13) . . ?
C13 C9 H9 106.7 . . ?
C10 C9 H9 106.7 . . ?
C8 C9 H9 106.7 . . ?
C11 C10 C9 115.04(13) . . ?
C11 C10 H10A 108.5 . . ?
C9 C10 H10A 108.5 . . ?
C11 C10 H10B 108.5 . . ?
C9 C10 H10B 108.5 . . ?
H10A C10 H10B 107.5 . . ?
O1 C11 C12 122.54(16) . . ?
O1 C11 C10 122.44(16) . . ?
C12 C11 C10 115.00(14) . . ?
C11 C12 C7 112.92(13) . . ?
C11 C12 H12A 109.0 . . ?
C7 C12 H12A 109.0 . . ?
C11 C12 H12B 109.0 . . ?
C7 C12 H12B 109.0 . . ?
H12A C12 H12B 107.8 . . ?
C18 C13 C14 116.06(14) . . ?
C18 C13 C9 121.83(13) . . ?
C14 C13 C9 122.09(14) . . ?
C15 C14 C13 122.05(16) . . ?
C15 C14 H14 119.0 . . ?
C13 C14 H14 119.0 . . ?
C16 C15 C14 119.81(16) . . ?
C16 C15 H15 120.1 . . ?
C14 C15 H15 120.1 . . ?
C17 C16 C15 119.94(16) . . ?
C17 C16 H16 120.0 . . ?
C15 C16 H16 120.0 . . ?
C16 C17 C18 119.67(16) . . ?
C16 C17 H17 120.2 . . ?
C18 C17 H17 120.2 . . ?
C17 C18 C13 122.40(15) . . ?
C17 C18 Cl2 116.95(13) . . ?
C13 C18 Cl2 120.64(12) . . ?
O2 C19 N1 125.63(14) . . ?
O2 C19 C8 126.31(14) . . ?
N1 C19 C8 108.01(12) . . ?
C21 C20 C25 121.73(15) . . ?
C21 C20 N1 129.30(15) . . ?
C25 C20 N1 108.95(13) . . ?
C20 C21 C22 117.34(15) . . ?
C20 C21 H21 121.3 . . ?
C22 C21 H21 121.3 . . ?
C23 C22 C21 121.87(15) . . ?
C23 C22 H22 119.1 . . ?
C21 C22 H22 119.1 . . ?
C22 C23 C24 120.05(16) . . ?
C22 C23 H23 120.0 . . ?
C24 C23 H23 120.0 . . ?
C25 C24 C23 118.90(15) . . ?
C25 C24 H24 120.6 . . ?
C23 C24 H24 120.6 . . ?
C24 C25 C20 120.06(14) . . ?
C24 C25 C8 129.42(14) . . ?
C20 C25 C8 110.51(13) . . ?
O4 C26 O3 125.85(15) . . ?
O4 C26 N1 121.78(16) . . ?
O3 C26 N1 112.37(14) . . ?
O3 C27 C28 108.64(15) . . ?
O3 C27 H27A 110.0 . . ?
C28 C27 H27A 110.0 . . ?
O3 C27 H27B 110.0 . . ?
C28 C27 H27B 110.0 . . ?
H27A C27 H27B 108.3 . . ?
C27 C28 H28A 109.5 . . ?
C27 C28 H28B 109.5 . . ?
H28A C28 H28B 109.5 . . ?
C27 C28 H28C 109.5 . . ?
H28A C28 H28C 109.5 . . ?
H28B C28 H28C 109.5 . . ?

loop_
_geom_bond_atom_site_label_1
_geom_bond_atom_site_label_2
_geom_bond_distance
_geom_bond_site_symmetry_2
_geom_bond_publ_flag
Cl1 C1 1.7506(16) . ?
Cl2 C18 1.7497(17) . ?
O1 C11 1.2181(19) . ?
O2 C19 1.2057(19) . ?
O3 C26 1.315(2) . ?
O3 C27 1.466(2) . ?
O4 C26 1.198(2) . ?
N1 C26 1.409(2) . ?
N1 C19 1.4112(19) . ?
N1 C20 1.435(2) . ?
C1 C2 1.392(2) . ?
C1 C6 1.399(2) . ?
C2 C3 1.380(2) . ?
C2 H2 0.9500 . ?
C3 C4 1.387(3) . ?
C3 H3 0.9500 . ?
C4 C5 1.384(2) . ?
C4 H4 0.9500 . ?
C5 C6 1.401(2) . ?
C5 H5 0.9500 . ?
C6 C7 1.517(2) . ?
C7 C12 1.543(2) . ?
C7 C8 1.556(2) . ?
C7 H7 1.0000 . ?
C8 C25 1.507(2) . ?
C8 C19 1.537(2) . ?
C8 C9 1.580(2) . ?
C9 C13 1.519(2) . ?
C9 C10 1.542(2) . ?
C9 H9 1.0000 . ?
C10 C11 1.509(2) . ?
C10 H10A 0.9900 . ?
C10 H10B 0.9900 . ?
C11 C12 1.497(2) . ?
C12 H12A 0.9900 . ?
C12 H12B 0.9900 . ?
C13 C18 1.394(2) . ?
C13 C14 1.398(2) . ?
C14 C15 1.382(2) . ?
C14 H14 0.9500 . ?
C15 C16 1.380(2) . ?
C15 H15 0.9500 . ?
C16 C17 1.372(2) . ?
C16 H16 0.9500 . ?
C17 C18 1.384(2) . ?
C17 H17 0.9500 . ?
C20 C21 1.383(2) . ?
C20 C25 1.391(2) . ?
C21 C22 1.390(2) . ?
C21 H21 0.9500 . ?
C22 C23 1.379(3) . ?
C22 H22 0.9500 . ?
C23 C24 1.394(2) . ?
C23 H23 0.9500 . ?
C24 C25 1.384(2) . ?
C24 H24 0.9500 . ?
C27 C28 1.487(3) . ?
C27 H27A 0.9900 . ?
C27 H27B 0.9900 . ?
C28 H28A 0.9800 . ?
C28 H28B 0.9800 . ?
C28 H28C 0.9800 . ?

loop_
_geom_torsion_atom_site_label_1
_geom_torsion_atom_site_label_2
_geom_torsion_atom_site_label_3
_geom_torsion_atom_site_label_4
_geom_torsion
_geom_torsion_site_symmetry_1
_geom_torsion_site_symmetry_2
_geom_torsion_site_symmetry_3
_geom_torsion_site_symmetry_4
_geom_torsion_publ_flag
C6 C1 C2 C3 -0.1(2) . . . . ?
Cl1 C1 C2 C3 -179.27(13) . . . . ?
C1 C2 C3 C4 0.0(3) . . . . ?
C2 C3 C4 C5 0.6(3) . . . . ?
C3 C4 C5 C6 -1.3(3) . . . . ?
C2 C1 C6 C5 -0.5(2) . . . . ?
Cl1 C1 C6 C5 178.64(12) . . . . ?
C2 C1 C6 C7 -177.30(15) . . . . ?
Cl1 C1 C6 C7 1.8(2) . . . . ?
C4 C5 C6 C1 1.2(2) . . . . ?
C4 C5 C6 C7 178.05(15) . . . . ?
C1 C6 C7 C12 117.93(16) . . . . ?
C5 C6 C7 C12 -58.71(19) . . . . ?
C1 C6 C7 C8 -113.50(16) . . . . ?
C5 C6 C7 C8 69.85(19) . . . . ?
C6 C7 C8 C25 53.44(16) . . . . ?
C12 C7 C8 C25 -178.83(12) . . . . ?
C6 C7 C8 C19 -62.28(17) . . . . ?
C12 C7 C8 C19 65.45(17) . . . . ?
C6 C7 C8 C9 179.32(12) . . . . ?
C12 C7 C8 C9 -52.96(16) . . . . ?
C25 C8 C9 C13 48.77(17) . . . . ?
C19 C8 C9 C13 158.85(12) . . . . ?
C7 C8 C9 C13 -77.43(15) . . . . ?
C25 C8 C9 C10 176.17(12) . . . . ?
C19 C8 C9 C10 -73.74(15) . . . . ?
C7 C8 C9 C10 49.97(16) . . . . ?
C13 C9 C10 C11 79.75(17) . . . . ?
C8 C9 C10 C11 -47.39(18) . . . . ?
C9 C10 C11 O1 -134.30(17) . . . . ?
C9 C10 C11 C12 47.22(19) . . . . ?
O1 C11 C12 C7 132.69(16) . . . . ?
C10 C11 C12 C7 -48.83(19) . . . . ?
C6 C7 C12 C11 -178.23(13) . . . . ?
C8 C7 C12 C11 52.43(18) . . . . ?
C10 C9 C13 C18 135.30(15) . . . . ?
C8 C9 C13 C18 -97.62(17) . . . . ?
C10 C9 C13 C14 -46.07(19) . . . . ?
C8 C9 C13 C14 81.01(17) . . . . ?
C18 C13 C14 C15 2.9(2) . . . . ?
C9 C13 C14 C15 -175.81(15) . . . . ?
C13 C14 C15 C16 -1.0(3) . . . . ?
C14 C15 C16 C17 -0.8(3) . . . . ?
C15 C16 C17 C18 0.5(3) . . . . ?
C16 C17 C18 C13 1.6(3) . . . . ?
C16 C17 C18 Cl2 -179.72(13) . . . . ?
C14 C13 C18 C17 -3.2(2) . . . . ?
C9 C13 C18 C17 175.49(15) . . . . ?
C14 C13 C18 Cl2 178.17(11) . . . . ?
C9 C13 C18 Cl2 -3.1(2) . . . . ?
C26 N1 C19 O2 -13.7(2) . . . . ?
C20 N1 C19 O2 176.83(15) . . . . ?
C26 N1 C19 C8 163.88(13) . . . . ?
C20 N1 C19 C8 -5.55(17) . . . . ?
C25 C8 C19 O2 -176.17(15) . . . . ?
C7 C8 C19 O2 -54.6(2) . . . . ?
C9 C8 C19 O2 66.98(19) . . . . ?
C25 C8 C19 N1 6.23(15) . . . . ?
C7 C8 C19 N1 127.77(13) . . . . ?
C9 C8 C19 N1 -110.61(14) . . . . ?
C26 N1 C20 C21 13.8(2) . . . . ?
C19 N1 C20 C21 -176.21(15) . . . . ?
C26 N1 C20 C25 -167.60(13) . . . . ?
C19 N1 C20 C25 2.41(17) . . . . ?
C25 C20 C21 C22 1.2(2) . . . . ?
N1 C20 C21 C22 179.63(15) . . . . ?
C20 C21 C22 C23 -2.1(2) . . . . ?
C21 C22 C23 C24 1.3(3) . . . . ?
C22 C23 C24 C25 0.5(2) . . . . ?
C23 C24 C25 C20 -1.4(2) . . . . ?
C23 C24 C25 C8 178.55(14) . . . . ?
C21 C20 C25 C24 0.5(2) . . . . ?
N1 C20 C25 C24 -178.21(13) . . . . ?
C21 C20 C25 C8 -179.39(14) . . . . ?
N1 C20 C25 C8 1.86(16) . . . . ?
C19 C8 C25 C24 175.17(15) . . . . ?
C7 C8 C25 C24 52.5(2) . . . . ?
C9 C8 C25 C24 -72.9(2) . . . . ?
C19 C8 C25 C20 -4.91(15) . . . . ?
C7 C8 C25 C20 -127.61(13) . . . . ?
C9 C8 C25 C20 107.03(14) . . . . ?
C27 O3 C26 O4 7.8(2) . . . . ?
C27 O3 C26 N1 -172.06(12) . . . . ?
C19 N1 C26 O4 -167.59(16) . . . . ?
C20 N1 C26 O4 0.6(2) . . . . ?
C19 N1 C26 O3 12.3(2) . . . . ?
C20 N1 C26 O3 -179.50(13) . . . . ?
C26 O3 C27 C28 -170.45(15) . . . . ?

loop_
_cod_related_entry_id
_cod_related_entry_database
_cod_related_entry_code
1 ChemSpider 30653291
